data_4028240
loop_
_publ_author_name
'Barbara Mohar'
'Alen \<Cusak'
'Barbara Modec'
'Michel Stephan'

_publ_section_title
;
 P-Stereogenic Phospholanes or Phosphorinanes from o-Biarylylphosphines:
 Two Bridges Not Too Far
;
_journal_name_full 'Journal of Organic Chemistry'
_journal_page_first 4665
_journal_page_last 4673
_journal_paper_doi 10.1021/jo400565b
_journal_volume 78
_journal_year 2013
_chemical_formula_sum 'C20 H20 B O P'
_chemical_formula_weight 318.14
_chemical_name_systematic
; 
 ? 
;
_space_group_IT_number 19
_symmetry_cell_setting orthorhombic
_symmetry_space_group_name_Hall 'P 2ac 2ab'
_symmetry_space_group_name_H-M 'P 21 21 21'
_atom_sites_solution_hydrogens geom
_atom_sites_solution_primary direct
_atom_sites_solution_secondary difmap
_audit_creation_method SHELXL-97
_cell_angle_alpha 90.00
_cell_angle_beta 90.00
_cell_angle_gamma 90.00
_cell_formula_units_Z 8
_cell_length_a 14.5338(2)
_cell_length_b 14.7098(3)
_cell_length_c 16.4238(3)
_cell_measurement_temperature 293(2)
_cell_volume 3511.23(11)
_computing_cell_refinement 'Denzo-SMN (Otwinowski & Minor, 1997)'
_computing_data_collection 'Denzo-SMN (Otwinowski & Minor, 1997)'
_computing_data_reduction 'Denzo-SMN (Otwinowski & Minor, 1997)'
_computing_structure_refinement 'SHELXL-97 (Sheldrick, 1997)'
_computing_structure_solution 'SHELXS-97 (Sheldrick, 1990)'
_diffrn_ambient_temperature 293(2)
_diffrn_measured_fraction_theta_full 0.997
_diffrn_measured_fraction_theta_max 0.997
_diffrn_measurement_device_type 'Nonius Kappa CCD diffractometer'
_diffrn_radiation_monochromator graphite
_diffrn_radiation_source 'fine-focus sealed tube'
_diffrn_radiation_type MoK\a
_diffrn_radiation_wavelength 0.71073
_diffrn_reflns_av_R_equivalents 0.054
_diffrn_reflns_av_sigmaI/netI 0.0340
_diffrn_reflns_limit_h_max 18
_diffrn_reflns_limit_h_min -18
_diffrn_reflns_limit_k_max 19
_diffrn_reflns_limit_k_min -19
_diffrn_reflns_limit_l_max 21
_diffrn_reflns_limit_l_min -21
_diffrn_reflns_number 37995
_diffrn_reflns_theta_full 27.48
_diffrn_reflns_theta_max 27.48
_diffrn_reflns_theta_min 3.03
_exptl_absorpt_coefficient_mu 0.158
_exptl_absorpt_correction_T_max 0.9844
_exptl_absorpt_correction_T_min 0.9783
_exptl_absorpt_correction_type multi-scan
_exptl_absorpt_process_details
;
HKL SCALEPACK (Otwinowski & Minor, 1997)
;
_exptl_crystal_colour colourless
_exptl_crystal_density_diffrn 1.204
_exptl_crystal_description block
_exptl_crystal_F_000 1344
_exptl_crystal_size_max 0.14
_exptl_crystal_size_mid 0.13
_exptl_crystal_size_min 0.10
_refine_diff_density_max 0.154
_refine_diff_density_min -0.218
_refine_diff_density_rms 0.039
_refine_ls_abs_structure_details 'Flack H D (1983), Acta Cryst. A39, 876-881'
_refine_ls_abs_structure_Flack -0.01(8)
_refine_ls_extinction_method none
_refine_ls_goodness_of_fit_ref 1.058
_refine_ls_hydrogen_treatment constr
_refine_ls_matrix_type full
_refine_ls_number_parameters 419
_refine_ls_number_reflns 8043
_refine_ls_number_restraints 0
_refine_ls_restrained_S_all 1.058
_refine_ls_R_factor_all 0.0645
_refine_ls_R_factor_gt 0.0454
_refine_ls_shift/su_max 0.001
_refine_ls_shift/su_mean 0.000
_refine_ls_structure_factor_coef Fsqd
_refine_ls_weighting_details 'calc w=1/[\s^2^(Fo^2^)+(0.0536P)^2^+0.7872P] where P=(Fo^2^+2Fc^2^)/3'
_refine_ls_weighting_scheme calc
_refine_ls_wR_factor_gt 0.1074
_refine_ls_wR_factor_ref 0.1160
_reflns_number_gt 6502
_reflns_number_total 8043
_reflns_threshold_expression >2sigma(I)
_cod_data_source_file jo400565b_si_002_2.cif
_cod_data_source_block 4c
_cod_database_code 4028240

loop_
_symmetry_equiv_pos_as_xyz
'x, y, z'
'-x+1/2, -y, z+1/2'
'x+1/2, -y+1/2, -z'
'-x, y+1/2, -z+1/2'

loop_
_atom_site_label
_atom_site_type_symbol
_atom_site_fract_x
_atom_site_fract_y
_atom_site_fract_z
_atom_site_U_iso_or_equiv
_atom_site_adp_type
_atom_site_occupancy
_atom_site_symmetry_multiplicity
_atom_site_calc_flag
_atom_site_refinement_flags
P1 P 0.33668(4) 1.30932(4) 0.38192(4) 0.04607(15) Uani 1 1 d .
P2 P 0.56919(4) 0.90000(4) 0.63510(4) 0.04670(15) Uani 1 1 d .
O1 O 0.46439(13) 1.08846(13) 0.17020(10) 0.0610(5) Uani 1 1 d .
O2 O 0.34542(12) 0.79823(14) 0.41442(10) 0.0619(5) Uani 1 1 d .
B1 B 0.3214(3) 1.3872(2) 0.4744(2) 0.0732(10) Uani 1 1 d .
H1A H 0.2578 1.4039 0.4795 0.110 Uiso 1 1 calc R
H1B H 0.3579 1.4410 0.4674 0.110 Uiso 1 1 calc R
H1C H 0.3408 1.3559 0.5227 0.110 Uiso 1 1 calc R
B2 B 0.6439(3) 0.9075(3) 0.7308(2) 0.0716(9) Uani 1 1 d .
H2A H 0.6945 0.8659 0.7262 0.107 Uiso 1 1 calc R
H2B H 0.6076 0.8922 0.7776 0.107 Uiso 1 1 calc R
H2C H 0.6671 0.9683 0.7365 0.107 Uiso 1 1 calc R
C1O C 0.4526(2) 1.0072(2) 0.12498(18) 0.0734(8) Uani 1 1 d .
H1O1 H 0.3903 0.9864 0.1304 0.110 Uiso 1 1 calc R
H1O2 H 0.4938 0.9615 0.1453 0.110 Uiso 1 1 calc R
H1O3 H 0.4657 1.0186 0.0686 0.110 Uiso 1 1 calc R
C1 C 0.32021(18) 1.36124(18) 0.28302(15) 0.0561(6) Uani 1 1 d .
H1D H 0.2592 1.3878 0.2800 0.067 Uiso 1 1 calc R
H1E H 0.3649 1.4095 0.2754 0.067 Uiso 1 1 calc R
C2O C 0.2671(2) 0.8155(2) 0.3650(2) 0.0771(8) Uani 1 1 d .
H2O1 H 0.2462 0.8766 0.3739 0.116 Uiso 1 1 calc R
H2O2 H 0.2189 0.7737 0.3789 0.116 Uiso 1 1 calc R
H2O3 H 0.2832 0.8079 0.3087 0.116 Uiso 1 1 calc R
C2 C 0.62811(18) 0.91260(19) 0.53886(15) 0.0553(6) Uani 1 1 d .
H2D H 0.6617 0.9696 0.5382 0.066 Uiso 1 1 calc R
H2E H 0.6719 0.8634 0.5319 0.066 Uiso 1 1 calc R
C11 C 0.33120(16) 1.29132(17) 0.21686(13) 0.0477(5) Uani 1 1 d .
C12 C 0.40130(14) 1.22605(16) 0.22105(12) 0.0405(5) Uani 1 1 d .
C13 C 0.40083(16) 1.15662(17) 0.16165(13) 0.0459(5) Uani 1 1 d .
C14 C 0.33658(19) 1.1573(2) 0.09926(15) 0.0602(7) Uani 1 1 d .
H14 H 0.3377 1.1118 0.0599 0.072 Uiso 1 1 calc R
C15 C 0.27155(19) 1.2245(2) 0.09517(17) 0.0679(8) Uani 1 1 d .
H15 H 0.2300 1.2255 0.0522 0.081 Uiso 1 1 calc R
C16 C 0.26747(17) 1.2897(2) 0.15367(16) 0.0631(7) Uani 1 1 d .
H16 H 0.2216 1.3338 0.1514 0.076 Uiso 1 1 calc R
C21 C 0.47224(14) 1.23008(14) 0.28608(13) 0.0379(4) Uani 1 1 d .
C22 C 0.45003(14) 1.26441(14) 0.36436(13) 0.0393(4) Uani 1 1 d .
C23 C 0.51620(16) 1.26920(17) 0.42522(14) 0.0498(5) Uani 1 1 d .
H23 H 0.5005 1.2918 0.4763 0.060 Uiso 1 1 calc R
C24 C 0.60526(17) 1.24066(19) 0.41043(16) 0.0540(6) Uani 1 1 d .
H24 H 0.6492 1.2433 0.4515 0.065 Uiso 1 1 calc R
C25 C 0.62821(16) 1.20852(18) 0.33521(15) 0.0514(6) Uani 1 1 d .
H25 H 0.6882 1.1895 0.3253 0.062 Uiso 1 1 calc R
C26 C 0.56335(15) 1.20369(15) 0.27301(13) 0.0436(5) Uani 1 1 d .
H26 H 0.5809 1.1826 0.2220 0.052 Uiso 1 1 calc R
C31 C 0.26061(15) 1.21229(17) 0.38774(14) 0.0471(5) Uani 1 1 d .
C32 C 0.28946(19) 1.13448(19) 0.42701(17) 0.0604(7) Uani 1 1 d .
H32 H 0.3499 1.1306 0.4452 0.072 Uiso 1 1 calc R
C33 C 0.2306(3) 1.0623(2) 0.4399(2) 0.0816(9) Uani 1 1 d .
H33 H 0.2510 1.0108 0.4673 0.098 Uiso 1 1 calc R
C34 C 0.1418(3) 1.0670(3) 0.4120(2) 0.0933(12) Uani 1 1 d .
H34 H 0.1019 1.0186 0.4204 0.112 Uiso 1 1 calc R
C35 C 0.1117(2) 1.1436(3) 0.3715(2) 0.0954(13) Uani 1 1 d .
H35 H 0.0517 1.1461 0.3522 0.115 Uiso 1 1 calc R
C36 C 0.16999(18) 1.2167(2) 0.35950(17) 0.0692(8) Uani 1 1 d .
H36 H 0.1490 1.2684 0.3328 0.083 Uiso 1 1 calc R
C41 C 0.55900(18) 0.91120(16) 0.46996(14) 0.0490(5) Uani 1 1 d .
C42 C 0.48679(16) 0.84723(15) 0.47019(12) 0.0415(5) Uani 1 1 d .
C43 C 0.41913(17) 0.85554(17) 0.40923(13) 0.0481(5) Uani 1 1 d .
C44 C 0.4274(2) 0.92133(19) 0.34917(15) 0.0615(7) Uani 1 1 d .
H44 H 0.3829 0.9256 0.3087 0.074 Uiso 1 1 calc R
C45 C 0.5006(2) 0.98017(19) 0.34902(16) 0.0695(8) Uani 1 1 d .
H45 H 0.5061 1.0231 0.3078 0.083 Uiso 1 1 calc R
C46 C 0.5660(2) 0.97612(18) 0.40953(15) 0.0601(7) Uani 1 1 d .
H46 H 0.6148 1.0170 0.4097 0.072 Uiso 1 1 calc R
C51 C 0.48298(15) 0.77524(15) 0.53398(13) 0.0403(5) Uani 1 1 d .
C52 C 0.51514(14) 0.79201(14) 0.61373(13) 0.0414(5) Uani 1 1 d .
C53 C 0.51293(17) 0.72500(17) 0.67277(14) 0.0501(6) Uani 1 1 d .
H53 H 0.5340 0.7378 0.7250 0.060 Uiso 1 1 calc R
C54 C 0.47949(19) 0.63876(17) 0.65487(16) 0.0558(6) Uani 1 1 d .
H54 H 0.4779 0.5938 0.6946 0.067 Uiso 1 1 calc R
C55 C 0.44885(17) 0.62126(16) 0.57745(17) 0.0525(6) Uani 1 1 d .
H55 H 0.4266 0.5636 0.5650 0.063 Uiso 1 1 calc R
C56 C 0.45025(15) 0.68719(16) 0.51753(14) 0.0457(5) Uani 1 1 d .
H56 H 0.4292 0.6731 0.4656 0.055 Uiso 1 1 calc R
C61 C 0.47814(17) 0.98404(15) 0.63663(14) 0.0483(5) Uani 1 1 d .
C62 C 0.4948(2) 1.07287(18) 0.61216(17) 0.0697(8) Uani 1 1 d .
H62 H 0.5518 1.0885 0.5906 0.084 Uiso 1 1 calc R
C63 C 0.4274(3) 1.1377(2) 0.6197(2) 0.0884(11) Uani 1 1 d .
H63 H 0.4388 1.1969 0.6024 0.106 Uiso 1 1 calc R
C64 C 0.3447(3) 1.1162(3) 0.6520(2) 0.0904(12) Uani 1 1 d .
H64 H 0.2994 1.1607 0.6562 0.109 Uiso 1 1 calc R
C65 C 0.3264(2) 1.0291(3) 0.6787(2) 0.0886(11) Uani 1 1 d .
H65 H 0.2700 1.0150 0.7023 0.106 Uiso 1 1 calc R
C66 C 0.3937(2) 0.9627(2) 0.66984(18) 0.0656(7) Uani 1 1 d .
H66 H 0.3817 0.9034 0.6864 0.079 Uiso 1 1 calc R

loop_
_atom_site_aniso_label
_atom_site_aniso_U_11
_atom_site_aniso_U_22
_atom_site_aniso_U_33
_atom_site_aniso_U_23
_atom_site_aniso_U_13
_atom_site_aniso_U_12
P1 0.0455(3) 0.0471(3) 0.0457(3) -0.0040(3) 0.0055(3) 0.0049(3)
P2 0.0501(3) 0.0471(3) 0.0429(3) -0.0030(3) -0.0049(3) -0.0024(3)
O1 0.0749(12) 0.0594(11) 0.0488(9) -0.0130(8) -0.0094(8) 0.0156(9)
O2 0.0613(10) 0.0763(12) 0.0479(9) 0.0053(9) -0.0117(8) -0.0089(10)
B1 0.087(2) 0.061(2) 0.072(2) -0.0202(17) 0.0233(19) 0.0003(18)
B2 0.071(2) 0.084(2) 0.0598(18) -0.0131(18) -0.0236(16) -0.0003(19)
C1O 0.091(2) 0.0686(18) 0.0610(17) -0.0211(15) 0.0016(16) 0.0041(15)
C1 0.0559(15) 0.0529(15) 0.0595(15) 0.0087(12) 0.0050(12) 0.0183(12)
C2O 0.0735(18) 0.089(2) 0.0693(18) -0.0067(18) -0.0234(16) 0.0027(16)
C2 0.0512(14) 0.0582(15) 0.0565(14) -0.0031(12) 0.0052(11) -0.0136(12)
C11 0.0453(12) 0.0563(14) 0.0416(11) 0.0095(10) 0.0004(10) 0.0056(11)
C12 0.0394(11) 0.0496(12) 0.0325(10) 0.0062(9) 0.0015(8) -0.0006(9)
C13 0.0460(12) 0.0564(14) 0.0352(11) -0.0001(10) -0.0012(9) -0.0025(10)
C14 0.0619(16) 0.0760(18) 0.0427(13) -0.0034(12) -0.0107(12) -0.0092(14)
C15 0.0519(14) 0.104(2) 0.0474(15) 0.0097(16) -0.0152(12) -0.0079(15)
C16 0.0448(13) 0.091(2) 0.0535(15) 0.0203(15) -0.0050(11) 0.0127(13)
C21 0.0363(10) 0.0386(11) 0.0388(11) 0.0046(9) 0.0008(8) -0.0006(9)
C22 0.0407(11) 0.0403(11) 0.0369(10) 0.0003(9) 0.0002(9) -0.0029(8)
C23 0.0528(13) 0.0567(14) 0.0400(12) -0.0035(10) -0.0048(10) -0.0084(11)
C24 0.0467(13) 0.0636(16) 0.0518(14) 0.0051(12) -0.0159(11) -0.0076(11)
C25 0.0343(11) 0.0601(16) 0.0597(14) 0.0091(12) -0.0016(10) -0.0017(10)
C26 0.0409(11) 0.0477(13) 0.0423(11) 0.0023(10) 0.0046(9) 0.0001(10)
C31 0.0400(11) 0.0615(15) 0.0400(11) -0.0101(11) 0.0055(9) -0.0029(10)
C32 0.0580(16) 0.0610(17) 0.0622(16) 0.0019(13) 0.0028(13) -0.0098(13)
C33 0.092(2) 0.070(2) 0.083(2) 0.0046(17) 0.0159(19) -0.0241(18)
C34 0.097(3) 0.115(3) 0.068(2) -0.021(2) 0.0223(19) -0.054(2)
C35 0.0535(17) 0.163(4) 0.070(2) -0.026(3) 0.0057(16) -0.037(2)
C36 0.0496(14) 0.098(2) 0.0599(16) -0.0031(16) 0.0011(13) 0.0006(15)
C41 0.0615(14) 0.0452(13) 0.0404(11) -0.0025(10) 0.0096(11) -0.0044(11)
C42 0.0511(12) 0.0411(11) 0.0322(10) -0.0023(9) 0.0043(9) 0.0023(10)
C43 0.0589(14) 0.0480(13) 0.0376(11) -0.0014(10) 0.0020(10) 0.0027(11)
C44 0.0800(18) 0.0652(17) 0.0392(12) 0.0070(11) -0.0048(12) 0.0061(15)
C45 0.108(2) 0.0527(15) 0.0478(15) 0.0137(12) 0.0122(15) 0.0034(16)
C46 0.0807(18) 0.0487(14) 0.0508(14) 0.0048(11) 0.0116(14) -0.0112(13)
C51 0.0411(11) 0.0402(11) 0.0394(11) -0.0005(9) 0.0046(9) 0.0010(9)
C52 0.0426(11) 0.0413(12) 0.0403(11) 0.0003(9) 0.0005(9) 0.0036(9)
C53 0.0540(13) 0.0541(14) 0.0421(12) 0.0061(10) -0.0016(10) 0.0067(11)
C54 0.0646(15) 0.0459(14) 0.0568(15) 0.0136(11) 0.0092(13) 0.0055(12)
C55 0.0563(15) 0.0364(12) 0.0649(15) 0.0000(11) 0.0128(12) 0.0014(10)
C56 0.0505(13) 0.0412(12) 0.0454(12) -0.0060(10) 0.0033(10) 0.0008(10)
C61 0.0620(14) 0.0442(12) 0.0385(11) -0.0072(10) -0.0088(11) 0.0005(11)
C62 0.101(2) 0.0528(15) 0.0556(15) -0.0025(12) 0.0034(15) 0.0036(15)
C63 0.146(3) 0.0589(18) 0.0603(18) -0.0035(15) -0.008(2) 0.025(2)
C64 0.112(3) 0.085(3) 0.073(2) -0.0246(18) -0.030(2) 0.052(2)
C65 0.071(2) 0.099(3) 0.095(2) -0.027(2) -0.0033(18) 0.0235(19)
C66 0.0655(17) 0.0570(16) 0.0742(18) -0.0125(14) -0.0001(14) 0.0037(13)

loop_
_atom_type_symbol
_atom_type_description
_atom_type_scat_dispersion_real
_atom_type_scat_dispersion_imag
_atom_type_scat_source
C C 0.0033 0.0016 'International Tables Vol C Tables 4.2.6.8 and 6.1.1.4'
H H 0.0000 0.0000 'International Tables Vol C Tables 4.2.6.8 and 6.1.1.4'
B B 0.0013 0.0007 'International Tables Vol C Tables 4.2.6.8 and 6.1.1.4'
O O 0.0106 0.0060 'International Tables Vol C Tables 4.2.6.8 and 6.1.1.4'
P P 0.1023 0.0942 'International Tables Vol C Tables 4.2.6.8 and 6.1.1.4'

loop_
_geom_angle_atom_site_label_1
_geom_angle_atom_site_label_2
_geom_angle_atom_site_label_3
_geom_angle
C22 P1 C31 106.18(10)
C22 P1 C1 97.60(11)
C31 P1 C1 107.42(12)
C22 P1 B1 116.96(15)
C31 P1 B1 111.06(14)
C1 P1 B1 116.33(15)
C52 P2 C2 97.25(11)
C52 P2 C61 106.57(10)
C2 P2 C61 106.76(12)
C52 P2 B2 117.22(15)
C2 P2 B2 116.32(15)
C61 P2 B2 111.33(14)
C13 O1 C1O 118.8(2)
C43 O2 C2O 118.8(2)
P1 B1 H1A 109.5
P1 B1 H1B 109.5
H1A B1 H1B 109.5
P1 B1 H1C 109.5
H1A B1 H1C 109.5
H1B B1 H1C 109.5
P2 B2 H2A 109.5
P2 B2 H2B 109.5
H2A B2 H2B 109.5
P2 B2 H2C 109.5
H2A B2 H2C 109.5
H2B B2 H2C 109.5
O1 C1O H1O1 109.5
O1 C1O H1O2 109.5
H1O1 C1O H1O2 109.5
O1 C1O H1O3 109.5
H1O1 C1O H1O3 109.5
H1O2 C1O H1O3 109.5
C11 C1 P1 110.21(16)
C11 C1 H1D 109.6
P1 C1 H1D 109.6
C11 C1 H1E 109.6
P1 C1 H1E 109.6
H1D C1 H1E 108.1
O2 C2O H2O1 109.5
O2 C2O H2O2 109.5
H2O1 C2O H2O2 109.5
O2 C2O H2O3 109.5
H2O1 C2O H2O3 109.5
H2O2 C2O H2O3 109.5
C41 C2 P2 109.76(17)
C41 C2 H2D 109.7
P2 C2 H2D 109.7
C41 C2 H2E 109.7
P2 C2 H2E 109.7
H2D C2 H2E 108.2
C16 C11 C12 120.6(2)
C16 C11 C1 118.6(2)
C12 C11 C1 120.7(2)
C11 C12 C13 117.25(19)
C11 C12 C21 120.8(2)
C13 C12 C21 121.92(19)
O1 C13 C14 122.3(2)
O1 C13 C12 117.06(19)
C14 C13 C12 120.6(2)
C15 C14 C13 120.4(3)
C15 C14 H14 119.8
C13 C14 H14 119.8
C16 C15 C14 120.3(2)
C16 C15 H15 119.8
C14 C15 H15 119.8
C15 C16 C11 120.7(2)
C15 C16 H16 119.7
C11 C16 H16 119.7
C26 C21 C22 117.00(19)
C26 C21 C12 122.45(19)
C22 C21 C12 120.52(18)
C23 C22 C21 120.85(19)
C23 C22 P1 120.02(17)
C21 C22 P1 118.99(15)
C24 C23 C22 120.4(2)
C24 C23 H23 119.8
C22 C23 H23 119.8
C25 C24 C23 119.6(2)
C25 C24 H24 120.2
C23 C24 H24 120.2
C24 C25 C26 121.1(2)
C24 C25 H25 119.4
C26 C25 H25 119.4
C25 C26 C21 121.0(2)
C25 C26 H26 119.5
C21 C26 H26 119.5
C32 C31 C36 118.7(2)
C32 C31 P1 119.60(18)
C36 C31 P1 121.5(2)
C31 C32 C33 121.4(3)
C31 C32 H32 119.3
C33 C32 H32 119.3
C34 C33 C32 119.6(4)
C34 C33 H33 120.2
C32 C33 H33 120.2
C33 C34 C35 120.1(3)
C33 C34 H34 120.0
C35 C34 H34 120.0
C34 C35 C36 120.6(3)
C34 C35 H35 119.7
C36 C35 H35 119.7
C35 C36 C31 119.6(3)
C35 C36 H36 120.2
C31 C36 H36 120.2
C46 C41 C42 121.2(2)
C46 C41 C2 118.6(2)
C42 C41 C2 120.1(2)
C43 C42 C41 117.4(2)
C43 C42 C51 122.4(2)
C41 C42 C51 120.2(2)
O2 C43 C44 122.9(2)
O2 C43 C42 116.7(2)
C44 C43 C42 120.4(2)
C45 C44 C43 120.6(3)
C45 C44 H44 119.7
C43 C44 H44 119.7
C44 C45 C46 120.5(2)
C44 C45 H45 119.8
C46 C45 H45 119.8
C45 C46 C41 119.9(3)
C45 C46 H46 120.1
C41 C46 H46 120.1
C56 C51 C52 116.8(2)
C56 C51 C42 122.13(19)
C52 C51 C42 121.03(19)
C53 C52 C51 121.2(2)
C53 C52 P2 120.03(17)
C51 C52 P2 118.53(16)
C52 C53 C54 120.7(2)
C52 C53 H53 119.7
C54 C53 H53 119.7
C55 C54 C53 118.7(2)
C55 C54 H54 120.6
C53 C54 H54 120.6
C54 C55 C56 121.6(2)
C54 C55 H55 119.2
C56 C55 H55 119.2
C55 C56 C51 121.0(2)
C55 C56 H56 119.5
C51 C56 H56 119.5
C66 C61 C62 118.9(3)
C66 C61 P2 120.0(2)
C62 C61 P2 120.7(2)
C63 C62 C61 120.2(3)
C63 C62 H62 119.9
C61 C62 H62 119.9
C64 C63 C62 120.5(3)
C64 C63 H63 119.8
C62 C63 H63 119.8
C63 C64 C65 120.8(3)
C63 C64 H64 119.6
C65 C64 H64 119.6
C64 C65 C66 118.9(4)
C64 C65 H65 120.5
C66 C65 H65 120.5
C61 C66 C65 120.5(3)
C61 C66 H66 119.7
C65 C66 H66 119.7

loop_
_geom_bond_atom_site_label_1
_geom_bond_atom_site_label_2
_geom_bond_distance
P1 C22 1.798(2)
P1 C31 1.808(2)
P1 C1 1.811(3)
P1 B1 1.916(3)
P2 C52 1.807(2)
P2 C2 1.807(2)
P2 C61 1.811(2)
P2 B2 1.913(3)
O1 C13 1.371(3)
O1 C1O 1.418(3)
O2 C43 1.366(3)
O2 C2O 1.421(3)
B1 H1A 0.9600
B1 H1B 0.9600
B1 H1C 0.9600
B2 H2A 0.9600
B2 H2B 0.9600
B2 H2C 0.9600
C1O H1O1 0.9600
C1O H1O2 0.9600
C1O H1O3 0.9600
C1 C11 1.505(4)
C1 H1D 0.9700
C1 H1E 0.9700
C2O H2O1 0.9600
C2O H2O2 0.9600
C2O H2O3 0.9600
C2 C41 1.513(3)
C2 H2D 0.9700
C2 H2E 0.9700
C11 C16 1.391(3)
C11 C12 1.402(3)
C12 C13 1.412(3)
C12 C21 1.486(3)
C13 C14 1.386(3)
C14 C15 1.369(4)
C14 H14 0.9300
C15 C16 1.360(4)
C15 H15 0.9300
C16 H16 0.9300
C21 C26 1.396(3)
C21 C22 1.419(3)
C22 C23 1.389(3)
C23 C24 1.382(4)
C23 H23 0.9300
C24 C25 1.364(4)
C24 H24 0.9300
C25 C26 1.392(3)
C25 H25 0.9300
C26 H26 0.9300
C31 C32 1.379(4)
C31 C36 1.398(3)
C32 C33 1.380(4)
C32 H32 0.9300
C33 C34 1.370(5)
C33 H33 0.9300
C34 C35 1.379(6)
C34 H34 0.9300
C35 C36 1.382(5)
C35 H35 0.9300
C36 H36 0.9300
C41 C46 1.381(3)
C41 C42 1.410(3)
C42 C43 1.409(3)
C42 C51 1.491(3)
C43 C44 1.387(3)
C44 C45 1.371(4)
C44 H44 0.9300
C45 C46 1.377(4)
C45 H45 0.9300
C46 H46 0.9300
C51 C56 1.406(3)
C51 C52 1.412(3)
C52 C53 1.383(3)
C53 C54 1.390(4)
C53 H53 0.9300
C54 C55 1.372(4)
C54 H54 0.9300
C55 C56 1.382(3)
C55 H55 0.9300
C56 H56 0.9300
C61 C66 1.379(4)
C61 C62 1.388(4)
C62 C63 1.373(5)
C62 H62 0.9300
C63 C64 1.352(6)
C63 H63 0.9300
C64 C65 1.381(6)
C64 H64 0.9300
C65 C66 1.389(4)
C65 H65 0.9300
C66 H66 0.9300
